data_4326810
loop_
_publ_author_name
'John P. S. Mowat'
'Stuart R. Miller'
'John M. Griffin'
'Valerie R. Seymour'
'Sharon E. Ashbrook'
'Stephen P. Thompson'
'David Fairen-Jimenez'
'Ana-Maria Banu'
'Tina D\"uren'
'Paul A. Wright'

_publ_section_title
;
 Structural Chemistry, monoclinic-to-orthorhombic Phase Transition, and
 CO2 Adsorption Behavior of the Small Pore Scandium Terephthalate,
 Sc2(O2CC6H4CO2)3, and Its Nitro- And Amino-Functionalized Derivatives
;
_journal_name_full 'Inorganic Chemistry'
_journal_page_first 10844
_journal_page_last 10858
_journal_paper_doi 10.1021/ic201387d
_journal_volume 50
_journal_year 2011
_chemical_formula_sum 'C12 N1.5 O6 Sc'
_chemical_formula_weight 306.09
_space_group_IT_number 70
_symmetry_cell_setting orthorhombic
_symmetry_space_group_name_Hall '-F 2uv 2vw'
_symmetry_space_group_name_H-M 'F d d d :2'
_audit_author_name JPSM
_audit_creation_date 2011-06-02T16:49
_audit_creation_method 'from EXP file using GSAS2CIF'
_audit_update_record ' 2011-06-02T16:49  Initial CIF as created by GSAS2CIF'
_cell_angle_alpha 90.0
_cell_angle_beta 90.0
_cell_angle_gamma 90.0
_cell_formula_units_Z 16
_cell_length_a 8.72068(16)
_cell_length_b 20.82072(17)
_cell_length_c 34.38570(28)
_cell_volume 6243.44(14)
_computing_structure_refinement GSAS
_diffrn_radiation_polarisn_ratio 0.93
_diffrn_radiation_probe x-ray
_diffrn_radiation_wavelength 0.826019
_exptl_absorpt_correction_T_max 1.00000
_exptl_absorpt_correction_T_min 1.00000
_exptl_absorpt_process_details
;   GSAS Absorption/surface roughness correction: function number 0
 No correction is applied.
;
_pd_block_id 2011-06-02T16:49|(NH2-BDC)3-LT_phase1|JPSM||
_pd_calc_method 'Rietveld Refinement'
_pd_meas_2theta_range_inc 0.003
_pd_meas_2theta_range_max 141.95401
_pd_meas_2theta_range_min 2.832
_pd_phase_name 'from E:/GSAS/ScBDC/SRM723/SRM723/orthorhombic Fddd.CIF'
_pd_proc_2theta_range_inc 0.003
_pd_proc_2theta_range_max 141.96083
_pd_proc_2theta_range_min 2.83882
_pd_proc_info_datetime 2011-06-02T16:49:20
_pd_proc_ls_background_function
;   GSAS Background function number 7 with 36 terms.
 Linear interpolation
      1:    32.9269     2:    29.5430     3:    28.7952     4:    27.6842    
      5:    29.5460     6:    34.4802     7:    38.6572     8:    49.5752    
      9:    51.2167    10:    57.6157    11:    53.7298    12:    50.0896    
     13:    52.3770    14:    38.8154    15:    32.0198    16:    29.0152    
     17:    27.5625    18:    26.8338    19:    33.8457    20:    28.4343    
     21:    31.5284    22:    28.8071    23:    29.7966    24:    30.6545    
     25:    27.9178    26:    30.3828    27:    28.8788    28:    29.8924    
     29:    30.6661    30:    27.0966    31:    26.7418    32:    26.2174    
     33:    24.9412    34:    24.4379    35:    24.6697    36:    23.6054    
;
_pd_proc_ls_prof_R_factor 0.0500
_pd_proc_ls_prof_wR_expected 0.0143
_pd_proc_ls_prof_wR_factor 0.0681
_refine_ls_goodness_of_fit_all 4.91
_refine_ls_matrix_type full
_refine_ls_number_parameters 38
_refine_ls_number_restraints 39
_refine_ls_R_Fsqd_factor 0.19202
_refine_ls_shift/su_max 0.04
_refine_ls_shift/su_mean 0.00
_reflns_d_resolution_high 1.212
_reflns_d_resolution_low 8.905
_reflns_limit_h_max 8
_reflns_limit_h_min 0
_reflns_limit_k_max 17
_reflns_limit_k_min 0
_reflns_limit_l_max 28
_reflns_limit_l_min 0
_reflns_number_total 518
_cod_data_source_file ic201387d_si_002_09.cif
_cod_data_source_block (NH2-BDC)3-LT_phase_1
_cod_original_cell_volume 6243.44(13)
_cod_original_sg_symbol_H-M 'F d d d'
_cod_original_formula_sum 'C12 N1.50 O6 Sc'
_cod_database_code 4326810
_cod_database_fobs_code 4326810
_gsas_exptl_extinct_corr_t_min 1.00000
_gsas_exptl_extinct_corr_t_max 1.00000

loop_
_symmetry_equiv_pos_site_id
_symmetry_equiv_pos_as_xyz
1 +x,+y,+z
2 -x,+y+1/4,+z+1/4
3 +x+1/4,-y,+z+1/4
4 -x+3/4,-y+1/4,+z+1/2
-1 -x,-y,-z
-2 +x,-y+3/4,-z+3/4
-3 -x+3/4,+y,-z+3/4
-4 +x+1/4,+y+3/4,-z+1/2
101 +x,+y+1/2,+z+1/2
102 -x,+y+3/4,+z+3/4
103 +x+1/4,-y+1/2,+z+3/4
104 -x+3/4,-y+3/4,+z
-101 -x,-y+1/2,-z+1/2
-102 +x,-y+1/4,-z+1/4
-103 -x+3/4,+y+1/2,-z+1/4
-104 +x+1/4,+y+1/4,-z
201 +x+1/2,+y,+z+1/2
202 -x+1/2,+y+1/4,+z+3/4
203 +x+3/4,-y,+z+3/4
204 -x+1/4,-y+1/4,+z
-201 -x+1/2,-y,-z+1/2
-202 +x+1/2,-y+3/4,-z+1/4
-203 -x+1/4,+y,-z+1/4
-204 +x+3/4,+y+3/4,-z
301 +x+1/2,+y+1/2,+z
302 -x+1/2,+y+3/4,+z+1/4
303 +x+3/4,-y+1/2,+z+1/4
304 -x+1/4,-y+3/4,+z+1/2
-301 -x+1/2,-y+1/2,-z
-302 +x+1/2,-y+1/4,-z+3/4
-303 -x+1/4,+y+1/2,-z+3/4
-304 +x+3/4,+y+1/4,-z+1/2

loop_
_atom_site_type_symbol
_atom_site_label
_atom_site_fract_x
_atom_site_fract_y
_atom_site_fract_z
_atom_site_occupancy
_atom_site_thermal_displace_type
_atom_site_U_iso_or_equiv
_atom_site_symmetry_multiplicity
Sc Sc1 0.125 0.125 0.36430(12) 1.0 Uiso 0.0050(8) 16
O O1 -0.0120(6) 0.21456(26) 0.36101(20) 1.0 Uiso 0.0050(8) 32
O O2 0.2539(7) 0.1653(4) 0.32145(18) 1.0 Uiso 0.0050(8) 32
O O3 0.4834(7) 0.1652(4) 0.34102(16) 1.0 Uiso 0.0050(8) 32
C C1 -0.125 0.2436(4) 0.375 1.0 Uiso 0.0042(20) 16
C C2 -0.125 0.30922(35) 0.375 1.0 Uiso 0.0042(20) 16
C C3 -0.2649(6) 0.34031(19) 0.375 1.0 Uiso 0.0042(20) 32
N N3 -0.4120(8) 0.3133(6) 0.375 0.25 Uiso 0.0042(20) 32
C C4 0.3885(10) 0.1799(5) 0.31232(23) 1.0 Uiso 0.0042(20) 32
C C5 0.4308(9) 0.2266(5) 0.28315(22) 1.0 Uiso 0.0042(20) 32
C C6 0.3324(8) 0.2374(5) 0.25085(25) 1.0 Uiso 0.0042(20) 32
N N6 0.1747(8) 0.2452(8) 0.2571(4) 0.5 Uiso 0.0042(20) 32
C C7 0.5952(9) 0.2350(5) 0.28138(23) 1.0 Uiso 0.0042(20) 32

loop_
_atom_type_symbol
_atom_type_scat_dispersion_real
_atom_type_scat_dispersion_imag
_atom_type_scat_Cromer_Mann_a1
_atom_type_scat_Cromer_Mann_a2
_atom_type_scat_Cromer_Mann_a3
_atom_type_scat_Cromer_Mann_a4
_atom_type_scat_Cromer_Mann_b1
_atom_type_scat_Cromer_Mann_b2
_atom_type_scat_Cromer_Mann_b3
_atom_type_scat_Cromer_Mann_b4
_atom_type_scat_Cromer_Mann_c
_atom_type_scat_source
Sc 0.000 0.000 9.18900 9.02130 7.36790 0.57290 1.64090 136.108 1.46800 51.3531 1.33290 International_Tables_Vol_C
O 0.000 0.000 3.04850 13.2771 2.28680 5.70110 1.54630 0.32390 0.86700 32.9089 0.25080 International_Tables_Vol_C
C 0.000 0.000 2.31000 20.8439 1.02000 10.2075 1.58860 0.56870 0.86500 51.6512 0.21560 International_Tables_Vol_C
N 0.000 0.000 12.2126 0.00570 3.13220 9.89330 2.01250 28.9975 1.16630 0.58260 -11.529 International_Tables_Vol_C

loop_
_geom_angle_atom_site_label_1
_geom_angle_atom_site_label_2
_geom_angle_atom_site_label_3
_geom_angle
_geom_angle_site_symmetry_1
_geom_angle_site_symmetry_3
_geom_angle_publ_flag
O1 Sc1 O1 174.2(4) 1_555 204_353 n
O1 Sc1 O2 85.05(25) 1_555 1_555 n
O1 Sc1 O2 90.73(29) 1_555 204_343 n
O1 Sc1 O3 91.05(26) 1_555 -3_657 n
O1 Sc1 O3 93.13(26) 1_555 -302_457 n
O1 Sc1 O2 90.73(29) 204_343 1_555 n
O1 Sc1 O2 85.05(25) 204_343 204_343 n
O1 Sc1 O3 93.13(26) 204_455 -3_657 n
O1 Sc1 O3 91.05(26) 204_455 -302_457 n
O2 Sc1 O2 87.2(4) 1_555 204_343 n
O2 Sc1 O3 92.26(23) 1_555 -3_657 n
O2 Sc1 O3 178.09(29) 1_555 -302_457 n
O2 Sc1 O3 178.09(29) 204_455 -3_657 n
O2 Sc1 O3 92.26(23) 204_455 -302_457 n
O3 Sc1 O3 88.3(4) -3_657 -302_457 n
Sc1 O1 C1 144.1(5) 1_555 1_555 n
Sc1 O2 C4 143.1(6) 1_555 1_555 n
Sc1 O3 C4 170.3(7) -3_757 1_555 n
O1 C1 O1 122.3(9) 1_555 -3_455 n
O1 C1 C2 118.8(5) 1_555 1_555 n
O1 C1 C2 118.8(5) -3_545 1_555 n
C1 C2 C3 117.94(35) 1_555 1_555 n
C1 C2 C3 117.94(35) 1_555 -3_445 n
C3 C2 C3 124.1(7) 1_555 -3_445 n
C2 C3 C3 117.94(35) 1_555 -2_455 n
C2 C3 N3 128.4(7) 1_555 1_555 n
C3 C3 N3 113.7(6) -2_455 1_555 n
O2 C4 O3 110.1(7) 1_555 1_555 n
O2 C4 C5 125.2(8) 1_555 1_555 n
O3 C4 C5 120.9(8) 1_555 1_555 n
C4 C5 C6 119.6(8) 1_555 1_555 n
C4 C5 C7 111.3(7) 1_555 1_555 n
C6 C5 C7 123.1(6) 1_555 1_555 n
C5 C6 N6 119.4(8) 1_555 1_555 n
C5 C6 C7 114.3(6) 1_555 -101_444 n
N6 C6 C7 121.1(8) 1_555 -101_444 n
C5 C7 C6 122.0(7) 1_555 -101_544 n

loop_
_geom_bond_atom_site_label_1
_geom_bond_atom_site_label_2
_geom_bond_distance
_geom_bond_site_symmetry_2
_geom_bond_publ_flag
Sc1 O1 2.218(5) 1_555 n
Sc1 O1 2.218(5) 204_555 n
Sc1 O2 2.034(6) 1_555 n
Sc1 O2 2.034(6) 204_555 n
Sc1 O3 2.142(6) -3_555 n
Sc1 O3 2.142(6) -302_345 n
O1 Sc1 2.218(5) 1_555 n
O1 C1 1.251(6) 1_555 n
O2 Sc1 2.034(6) 1_555 n
O2 O3 2.112(7) 1_555 n
O2 C4 1.253(8) 1_555 n
O3 Sc1 2.142(6) -3_555 n
O3 O2 2.112(7) 1_555 n
O3 C4 1.324(8) 1_555 n
C1 O1 1.251(6) 1_555 n
C1 O1 1.251(6) -3_455 n
C1 C2 1.367(9) 1_555 n
C2 C1 1.367(9) 1_555 n
C2 C3 1.381(5) 1_555 n
C2 C3 1.381(5) -3_455 n
C3 C2 1.381(5) 1_555 n
C3 C3 1.444(8) -2_555 n
C3 N3 1.400(7) 1_555 n
N3 C3 1.400(7) 1_555 n
C4 O2 1.253(8) 1_555 n
C4 O3 1.324(8) 1_555 n
C4 C5 1.445(9) 1_555 n
C5 C4 1.445(9) 1_555 n
C5 C6 1.421(8) 1_555 n
C5 C7 1.446(8) 1_555 n
C6 C5 1.421(8) 1_555 n
C6 N6 1.402(8) 1_555 n
C6 C7 1.399(8) -101_644 n
N6 C6 1.402(8) 1_555 n
C7 C5 1.446(8) 1_555 n
C7 C6 1.399(8) -101_644 n

loop_
_pd_block_diffractogram_id
2011-06-02T16:49|(NH2-BDC)3-LT_H_01|JPSM|I-11
